data_4028060
loop_
_publ_author_name
'Anirban Pradhan'
'Pierre Dechambenoit'
'Harald Bock'
'Fabien Durola'

_publ_contact_author
;
        Fabien Durola
        Centre de Recherche Paul Pascal
    115 avenue du Dr Schweitzer
        33600 PESSAC
    FRANCE
;
_publ_contact_author_email durola@crpp-bordeaux.cnrs.fr
_publ_contact_author_fax '(33)5 56 84 56 00'
_publ_contact_author_phone '(33)5 56 84 56 27'
_publ_section_title
;
 Twisted Polycyclic Arenes by Intramolecular Scholl Reactions of
 C3-Symmetric Precursors
;
_journal_name_full 'Journal of Organic Chemistry'
_journal_page_first 2266
_journal_page_last 2274
_journal_paper_doi 10.1021/jo3027752
_journal_volume 78
_journal_year 2013
_chemical_formula_moiety '4(C63 H72 Si3), 2.5(C H2 Cl2) '
_chemical_formula_sum 'C254.5 H293 Cl5 O0 Si12'
_chemical_formula_weight 3866.22
_chemical_name_systematic
; 
 ? 
;
_space_group_IT_number 2
_symmetry_cell_setting triclinic
_symmetry_space_group_name_Hall '-P 1'
_symmetry_space_group_name_H-M 'P -1'
_atom_sites_solution_hydrogens geom
_atom_sites_solution_primary direct
_atom_sites_solution_secondary difmap
_audit_creation_method SHELXL-97
_cell_angle_alpha 91.090(15)
_cell_angle_beta 105.275(15)
_cell_angle_gamma 111.548(14)
_cell_formula_units_Z 1
_cell_length_a 15.6315(37)
_cell_length_b 15.9006(37)
_cell_length_c 26.6120(63)
_cell_measurement_reflns_used 7216
_cell_measurement_temperature 120(2)
_cell_measurement_theta_max 18.56
_cell_measurement_theta_min 2.25
_cell_volume 5885(3)
_computing_cell_refinement 'Bruker SAINT'
_computing_data_collection 'Bruker APEX2'
_computing_data_reduction 'Bruker SAINT'
_computing_molecular_graphics ORTEP-32
_computing_publication_material 'WINGX (Farrugia)'
_computing_structure_refinement 'SHELXL-97 (Sheldrick, 2008)'
_computing_structure_solution 'AUTOSTRUCTURE (Bruker)'
_diffrn_ambient_temperature 120(2)
_diffrn_measured_fraction_theta_full 0.964
_diffrn_measured_fraction_theta_max 0.964
_diffrn_measurement_device_type 'Bruker APEX-II CCD'
_diffrn_measurement_method 'phi and omega scans'
_diffrn_radiation_monochromator graphite
_diffrn_radiation_source 'fine-focus sealed tube'
_diffrn_radiation_type MoK\a
_diffrn_radiation_wavelength 0.71073
_diffrn_reflns_av_R_equivalents 0.0940
_diffrn_reflns_av_sigmaI/netI 0.1297
_diffrn_reflns_limit_h_max 18
_diffrn_reflns_limit_h_min -18
_diffrn_reflns_limit_k_max 19
_diffrn_reflns_limit_k_min -18
_diffrn_reflns_limit_l_max 31
_diffrn_reflns_limit_l_min -32
_diffrn_reflns_number 79712
_diffrn_reflns_theta_full 25.55
_diffrn_reflns_theta_max 25.55
_diffrn_reflns_theta_min 0.80
_exptl_absorpt_coefficient_mu 0.174
_exptl_absorpt_correction_T_max 0.9879
_exptl_absorpt_correction_T_min 0.9661
_exptl_absorpt_correction_type multi-scan
_exptl_absorpt_process_details SADABS
_exptl_crystal_colour yellow
_exptl_crystal_density_diffrn 1.091
_exptl_crystal_description shunk
_exptl_crystal_F_000 2073
_exptl_crystal_size_max 0.20
_exptl_crystal_size_mid 0.10
_exptl_crystal_size_min 0.07
_refine_diff_density_max 0.606
_refine_diff_density_min -0.416
_refine_diff_density_rms 0.060
_refine_ls_extinction_method none
_refine_ls_goodness_of_fit_ref 1.047
_refine_ls_hydrogen_treatment riding
_refine_ls_matrix_type full
_refine_ls_number_parameters 1273
_refine_ls_number_reflns 21230
_refine_ls_number_restraints 28
_refine_ls_restrained_S_all 1.050
_refine_ls_R_factor_all 0.2036
_refine_ls_R_factor_gt 0.0924
_refine_ls_shift/su_max 0.002
_refine_ls_shift/su_mean 0.000
_refine_ls_structure_factor_coef Fsqd
_refine_ls_weighting_details 'calc w=1/[\s^2^(Fo^2^)+(0.1345P)^2^+3.4046P] where P=(Fo^2^+2Fc^2^)/3'
_refine_ls_weighting_scheme calc
_refine_ls_wR_factor_gt 0.2446
_refine_ls_wR_factor_ref 0.3041
_reflns_number_gt 9482
_reflns_number_total 21230
_reflns_threshold_expression >2sigma(I)
_cod_data_source_file jo3027752_si_002.cif
_cod_data_source_block 20
_cod_original_cell_volume 5885(2)
_cod_original_formula_sum 'C254.50 H293 Cl5 O0 Si12'
_cod_database_code 4028060

loop_
_symmetry_equiv_pos_as_xyz
'x, y, z'
'-x, -y, -z'

loop_
_atom_site_label
_atom_site_type_symbol
_atom_site_fract_x
_atom_site_fract_y
_atom_site_fract_z
_atom_site_U_iso_or_equiv
_atom_site_adp_type
_atom_site_occupancy
_atom_site_symmetry_multiplicity
_atom_site_calc_flag
_atom_site_refinement_flags
_atom_site_disorder_assembly
_atom_site_disorder_group
C94 C 0.4268(5) 0.1360(5) 0.7442(2) 0.0824(19) Uani 1 1 d . A 1
H94A H 0.4302 0.1234 0.7095 0.124 Uiso 1 1 calc R A 1
H94B H 0.4591 0.2003 0.7557 0.124 Uiso 1 1 calc R A 1
H94C H 0.3606 0.1168 0.7436 0.124 Uiso 1 1 calc R A 1
C42 C 0.0300(4) 0.5872(4) 0.4099(2) 0.0818(18) Uani 1 1 d . B 1
H42A H 0.0385 0.6228 0.3815 0.123 Uiso 1 1 calc R B 1
H42B H 0.0015 0.6113 0.4313 0.123 Uiso 1 1 calc R B 1
H42C H -0.0113 0.5251 0.3959 0.123 Uiso 1 1 calc R B 1
C52 C 0.5125(6) 1.3551(5) 0.5582(3) 0.110(3) Uani 1 1 d . C 1
H52A H 0.4558 1.3516 0.5316 0.166 Uiso 1 1 calc R C 1
H52B H 0.5524 1.3366 0.5424 0.166 Uiso 1 1 calc R C 1
H52C H 0.5474 1.4167 0.5751 0.166 Uiso 1 1 calc R C 1
C101 C 0.7034(5) 0.3702(5) 0.8923(3) 0.105(2) Uani 1 1 d . D 1
H10A H 0.6656 0.3064 0.8809 0.158 Uiso 1 1 calc R D 1
H10B H 0.6903 0.3885 0.9231 0.158 Uiso 1 1 calc R D 1
H10C H 0.7705 0.3808 0.9004 0.158 Uiso 1 1 calc R D 1
C41 C 0.1237(5) 0.5262(4) 0.4997(3) 0.093(2) Uani 1 1 d . B 1
H41A H 0.0865 0.4633 0.4856 0.139 Uiso 1 1 calc R B 1
H41B H 0.0900 0.5476 0.5189 0.139 Uiso 1 1 calc R B 1
H41C H 0.1848 0.5321 0.5228 0.139 Uiso 1 1 calc R B 1
C53 C 0.4219(6) 1.3139(4) 0.6324(3) 0.117(3) Uani 1 1 d . C 1
H53A H 0.4550 1.3761 0.6486 0.175 Uiso 1 1 calc R C 1
H53B H 0.4134 1.2745 0.6591 0.175 Uiso 1 1 calc R C 1
H53C H 0.3602 1.3061 0.6092 0.175 Uiso 1 1 calc R C 1
C92 C 0.4189(6) -0.0351(5) 0.7659(3) 0.117(3) Uani 1 1 d . A 1
H92A H 0.4098 -0.0464 0.7289 0.175 Uiso 1 1 calc R A 1
H92B H 0.3574 -0.0538 0.7724 0.175 Uiso 1 1 calc R A 1
H92C H 0.4541 -0.0689 0.7845 0.175 Uiso 1 1 calc R A 1
C114 C -0.1007(5) 0.2629(6) 0.8179(3) 0.131(3) Uani 1 1 d . E 1
H11A H -0.1663 0.2563 0.8119 0.197 Uiso 1 1 calc R E 1
H11B H -0.0592 0.3154 0.8432 0.197 Uiso 1 1 calc R E 1
H11C H -0.0930 0.2095 0.8310 0.197 Uiso 1 1 calc R E 1
C102 C 0.7056(5) 0.4074(6) 0.7929(3) 0.121(3) Uani 1 1 d . D 1
H10D H 0.6854 0.4407 0.7657 0.181 Uiso 1 1 calc R D 1
H10E H 0.6745 0.3433 0.7808 0.181 Uiso 1 1 calc R D 1
H10F H 0.7740 0.4253 0.8018 0.181 Uiso 1 1 calc R D 1
C54 C 0.5887(5) 1.2961(5) 0.6460(3) 0.101(2) Uani 1 1 d . C 1
H54A H 0.6270 1.3584 0.6607 0.151 Uiso 1 1 calc R C 1
H54B H 0.6238 1.2729 0.6287 0.151 Uiso 1 1 calc R C 1
H54C H 0.5737 1.2604 0.6735 0.151 Uiso 1 1 calc R C 1
C103 C 0.7256(5) 0.5384(5) 0.8667(3) 0.116(3) Uani 1 1 d . D 1
H10G H 0.7941 0.5588 0.8740 0.173 Uiso 1 1 calc R D 1
H10H H 0.7102 0.5489 0.8982 0.173 Uiso 1 1 calc R D 1
H10I H 0.7018 0.5713 0.8404 0.173 Uiso 1 1 calc R D 1
C43 C 0.1951(5) 0.5504(5) 0.4102(3) 0.114(3) Uani 1 1 d . B 1
H43A H 0.2565 0.5536 0.4316 0.170 Uiso 1 1 calc R B 1
H43B H 0.2038 0.5865 0.3821 0.170 Uiso 1 1 calc R B 1
H43C H 0.1549 0.4882 0.3959 0.170 Uiso 1 1 calc R B 1
C93 C 0.5992(5) 0.1128(5) 0.7874(3) 0.111(3) Uani 1 1 d . A 1
H93A H 0.6306 0.0821 0.8118 0.167 Uiso 1 1 calc R A 1
H93B H 0.6308 0.1775 0.7979 0.167 Uiso 1 1 calc R A 1
H93C H 0.6024 0.0985 0.7529 0.167 Uiso 1 1 calc R A 1
C12 C 0.1741(6) 0.9956(5) 0.9065(3) 0.112(3) Uani 1 1 d . F 1
H12A H 0.1214 1.0154 0.8981 0.168 Uiso 1 1 calc R F 1
H12B H 0.2336 1.0475 0.9131 0.168 Uiso 1 1 calc R F 1
H12C H 0.1736 0.9649 0.9372 0.168 Uiso 1 1 calc R F 1
C33 C 0.4960(6) 0.6061(7) 0.6701(3) 0.137(3) Uani 1 1 d . G 1
H33A H 0.5454 0.5959 0.6589 0.205 Uiso 1 1 calc R G 1
H33B H 0.4596 0.5524 0.6826 0.205 Uiso 1 1 calc R G 1
H33C H 0.5249 0.6564 0.6977 0.205 Uiso 1 1 calc R G 1
C1 C 0.0977(8) 1.1120(7) 0.4489(3) 0.161(4) Uani 1 1 d . H 1
H1A H 0.0773 1.1271 0.4142 0.242 Uiso 1 1 calc R H 1
H1B H 0.0501 1.0560 0.4532 0.242 Uiso 1 1 calc R H 1
H1C H 0.1577 1.1049 0.4538 0.242 Uiso 1 1 calc R H 1
C113 C -0.1016(6) 0.3626(6) 0.7339(3) 0.126(3) Uani 1 1 d . E 1
H11D H -0.0856 0.3709 0.7014 0.188 Uiso 1 1 calc R E 1
H11E H -0.0665 0.4180 0.7578 0.188 Uiso 1 1 calc R E 1
H11F H -0.1693 0.3472 0.7274 0.188 Uiso 1 1 calc R E 1
C34 C 0.4751(8) 0.7083(7) 0.5912(5) 0.170(5) Uani 1 1 d . G 1
H34A H 0.5168 0.6918 0.5759 0.255 Uiso 1 1 calc R G 1
H34B H 0.5121 0.7630 0.6156 0.255 Uiso 1 1 calc R G 1
H34C H 0.4272 0.7187 0.5640 0.255 Uiso 1 1 calc R G 1
C32 C 0.3796(7) 0.5390(8) 0.5765(4) 0.195(5) Uani 1 1 d . G 1
H32A H 0.3498 0.5534 0.5432 0.292 Uiso 1 1 calc R G 1
H32B H 0.3325 0.4904 0.5872 0.292 Uiso 1 1 calc R G 1
H32C H 0.4300 0.5204 0.5733 0.292 Uiso 1 1 calc R G 1
C22 C -0.1879(7) 0.6711(7) 0.7613(5) 0.196(6) Uani 1 1 d . I 1
H22A H -0.2125 0.7097 0.7760 0.294 Uiso 1 1 calc R I 1
H22B H -0.1321 0.6701 0.7868 0.294 Uiso 1 1 calc R I 1
H22C H -0.2363 0.6104 0.7516 0.294 Uiso 1 1 calc R I 1
C74 C 0.2243(11) -0.0415(9) 1.0677(6) 0.239(8) Uani 1 1 d . J 1
H74A H 0.2871 0.0049 1.0726 0.359 Uiso 1 1 calc R J 1
H74B H 0.1932 -0.0615 1.0309 0.359 Uiso 1 1 calc R J 1
H74C H 0.2302 -0.0922 1.0852 0.359 Uiso 1 1 calc R J 1
C21 C -0.1440(7) 0.8224(8) 0.7113(5) 0.182(5) Uani 1 1 d . I 1
H21A H -0.2048 0.8269 0.7082 0.273 Uiso 1 1 calc R I 1
H21B H -0.1200 0.8485 0.6831 0.273 Uiso 1 1 calc R I 1
H21C H -0.0991 0.8549 0.7443 0.273 Uiso 1 1 calc R I 1
C3 C 0.0015(8) 1.2127(8) 0.4758(3) 0.176(5) Uani 1 1 d . H 1
H3A H 0.0035 1.2575 0.5013 0.264 Uiso 1 1 calc R H 1
H3B H -0.0506 1.1561 0.4746 0.264 Uiso 1 1 calc R H 1
H3C H -0.0079 1.2333 0.4419 0.264 Uiso 1 1 calc R H 1
C72 C 0.0445(7) -0.0748(6) 1.0797(5) 0.217(7) Uani 1 1 d . J 1
H72A H 0.0454 -0.1317 1.0907 0.325 Uiso 1 1 calc R J 1
H72B H 0.0145 -0.0831 1.0426 0.325 Uiso 1 1 calc R J 1
H72C H 0.0089 -0.0539 1.0978 0.325 Uiso 1 1 calc R J 1
C2 C 0.2069(10) 1.2937(8) 0.4969(4) 0.229(7) Uani 1 1 d . H 1
H2A H 0.2629 1.2801 0.5000 0.344 Uiso 1 1 calc R H 1
H2B H 0.2180 1.3350 0.5268 0.344 Uiso 1 1 calc R H 1
H2C H 0.1939 1.3213 0.4655 0.344 Uiso 1 1 calc R H 1
C112 C -0.1246(7) 0.1814(8) 0.7184(5) 0.205(6) Uani 1 1 d . E 1
H11G H -0.1115 0.1326 0.7350 0.307 Uiso 1 1 calc R E 1
H11H H -0.0999 0.1911 0.6887 0.307 Uiso 1 1 calc R E 1
H11I H -0.1927 0.1659 0.7070 0.307 Uiso 1 1 calc R E 1
C23 C -0.2462(6) 0.6535(11) 0.6513(4) 0.234(7) Uani 1 1 d . I 1
H23A H -0.2990 0.6077 0.6597 0.352 Uiso 1 1 calc R I 1
H23B H -0.2203 0.6252 0.6304 0.352 Uiso 1 1 calc R I 1
H23C H -0.2684 0.6957 0.6321 0.352 Uiso 1 1 calc R I 1
C73 C 0.2053(12) 0.0331(8) 1.1573(5) 0.266(9) Uani 1 1 d . J 1
H73A H 0.1764 0.0700 1.1695 0.399 Uiso 1 1 calc R J 1
H73B H 0.2731 0.0675 1.1644 0.399 Uiso 1 1 calc R J 1
H73C H 0.1951 -0.0202 1.1750 0.399 Uiso 1 1 calc R J 1
C130 C 0.0716(5) 0.8353(5) 0.8473(3) 0.101(2) Uani 1 1 d . F 1
H13A H 0.0738 0.8054 0.8784 0.152 Uiso 1 1 calc R F 1
H13B H 0.0705 0.7962 0.8191 0.152 Uiso 1 1 calc R F 1
H13C H 0.0146 0.8486 0.8379 0.152 Uiso 1 1 calc R F 1
Cl1 Cl 0.4564(3) 0.0036(4) 0.36468(14) 0.1882(19) Uani 0.75 1 d PDU K .
Cl3B Cl 0.5627 0.4550 0.0170 0.276(6) Uani 0.50 1 d PDU . 2
Cl3A Cl 0.5721 0.4956 -0.0166 0.230(4) Uani 0.50 1 d PDU . 1
Cl2A Cl 0.3521(9) 0.0757(7) 0.2956(4) 0.277(5) Uani 0.50 1 d PD K 1
Cl2B Cl 0.2984(18) 0.0550(13) 0.3560(7) 0.277(5) Uani 0.25 1 d PD K 2
C122 C 0.3692(13) 0.0242(13) 0.3413(8) 0.320(14) Uani 0.75 1 d PDU . .
C121 C 0.5249 0.5327 0.0172 0.248(11) Uani 0.50 1 d PDU . .
Si5 Si 0.14162(14) 0.59151(14) 0.44797(8) 0.0423(5) Uani 0.50 1 d P B 1
Si3 Si -0.15845(17) 0.71098(19) 0.70844(11) 0.0708(8) Uani 0.50 1 d P I 1
C8S C 0.15668(17) 0.00222(18) 1.09389(11) 0.0673(7) Uani 0.50 1 d P J 1
Si11 Si 0.67596(19) 0.42965(19) 0.84523(11) 0.0718(8) Uani 0.50 1 d P D 1
Si1 Si 0.1120(2) 1.19651(17) 0.49384(10) 0.0639(7) Uani 0.50 1 d P H 1
Si7 Si 0.1323(2) 0.57864(19) 0.90642(12) 0.0772(8) Uani 0.50 1 d P L 1
C4S C 0.4251(2) 0.6296(2) 0.62067(12) 0.0853(9) Uani 0.50 1 d P G 1
C2S C 0.1634(2) 0.9272(2) 0.85832(11) 0.0777(8) Uani 0.50 1 d P F 1
Si9 Si 0.5013(2) 0.2904(2) 1.16818(11) 0.0840(9) Uani 0.50 1 d P M 1
C6S C 0.4824(3) 1.2896(2) 0.60053(13) 0.0954(10) Uani 0.50 1 d P C 1
C12S C -0.07199(16) 0.27611(18) 0.76093(10) 0.0646(7) Uani 0.50 1 d P E 1
C10S C 0.48134(16) 0.07777(15) 0.78676(9) 0.0508(6) Uani 0.50 1 d P A 1
C3S C -0.15845(17) 0.71098(19) 0.70844(11) 0.0708(8) Uani 0.50 1 d P I 2
Si8 Si 0.15668(17) 0.00222(18) 1.09389(11) 0.0673(7) Uani 0.50 1 d P J 2
C11S C 0.67596(19) 0.42965(19) 0.84523(11) 0.0718(8) Uani 0.50 1 d P D 2
C1S C 0.1120(2) 1.19651(17) 0.49384(10) 0.0639(7) Uani 0.50 1 d P H 2
C7S C 0.1323(2) 0.57864(19) 0.90642(12) 0.0772(8) Uani 0.50 1 d P L 2
Si4 Si 0.4251(2) 0.6296(2) 0.62067(12) 0.0853(9) Uani 0.50 1 d P G 2
Si2 Si 0.1634(2) 0.9272(2) 0.85832(11) 0.0777(8) Uani 0.50 1 d P F 2
C9S C 0.5013(2) 0.2904(2) 1.16818(11) 0.0840(9) Uani 0.50 1 d P M 2
Si6 Si 0.4824(3) 1.2896(2) 0.60053(13) 0.0954(10) Uani 0.50 1 d P C 2
Si12 Si -0.07199(16) 0.27611(18) 0.76093(10) 0.0646(7) Uani 0.50 1 d P E 2
Si10 Si 0.48134(16) 0.07777(15) 0.78676(9) 0.0508(6) Uani 0.50 1 d P A 2
C5S C 0.14162(14) 0.59151(14) 0.44797(8) 0.0423(5) Uani 0.50 1 d P B 2
C117 C 0.3440(3) 0.2876(3) 0.88204(18) 0.0421(11) Uani 1 1 d . . .
C107 C 0.3527(3) 0.3616(3) 0.80120(19) 0.0455(12) Uani 1 1 d . . .
C118 C 0.2642(3) 0.3068(3) 0.88319(18) 0.0418(11) Uani 1 1 d . . .
C119 C 0.2099(3) 0.3238(3) 0.83274(19) 0.0440(12) Uani 1 1 d . . .
C58 C 0.2543(4) 0.9577(3) 0.59643(19) 0.0516(13) Uani 1 1 d . . .
C108 C 0.2532(3) 0.3490(3) 0.79212(19) 0.0461(12) Uani 1 1 d . . .
C38 C 0.2146(4) 0.8101(3) 0.62961(18) 0.0466(12) Uani 1 1 d . . .
C98 C 0.3773(3) 0.2367(3) 0.92090(18) 0.0444(12) Uani 1 1 d . . .
C116 C 0.3980(3) 0.3316(3) 0.84568(18) 0.0419(11) Uani 1 1 d . . .
C39 C 0.2361(4) 0.7292(3) 0.64077(18) 0.0489(12) Uani 1 1 d . . .
C77 C 0.2342(3) 0.2990(3) 0.92997(18) 0.0431(11) Uani 1 1 d . . .
C55 C 0.2106(4) 0.7409(3) 0.52178(19) 0.0498(13) Uani 1 1 d . B .
H55 H 0.1762 0.7004 0.5409 0.060 Uiso 1 1 calc R . .
C28 C 0.1863(4) 0.6665(3) 0.67010(18) 0.0489(12) Uani 1 1 d . I .
C59 C 0.3200(4) 1.0230(3) 0.57179(19) 0.0531(14) Uani 1 1 d . . .
C19 C 0.1570(4) 0.9712(3) 0.70958(19) 0.0524(13) Uani 1 1 d . . .
C75 C 0.1789(3) 0.4282(3) 0.9200(2) 0.0512(13) Uani 1 1 d . L .
H75 H 0.2101 0.4447 0.8943 0.061 Uiso 1 1 calc R . .
C56 C 0.2597(4) 0.8341(3) 0.54326(19) 0.0517(13) Uani 1 1 d . . .
C115 C 0.4972(3) 0.3534(3) 0.8585(2) 0.0507(13) Uani 1 1 d . D .
H115 H 0.5272 0.3372 0.8896 0.061 Uiso 1 1 calc R . .
C37 C 0.1660(4) 0.8357(3) 0.66077(19) 0.0491(13) Uani 1 1 d . . .
C67 C 0.1391(4) 0.3288(4) 0.9855(2) 0.0602(15) Uani 1 1 d . J .
C57 C 0.2478(4) 0.8683(3) 0.59182(18) 0.0502(13) Uani 1 1 d . . .
C96 C 0.4123(3) 0.2114(3) 1.0138(2) 0.0503(13) Uani 1 1 d . . .
C87 C 0.4760(3) 0.1719(3) 1.0070(2) 0.0535(13) Uani 1 1 d . . .
C36 C 0.0993(4) 0.7625(3) 0.68104(18) 0.0506(13) Uani 1 1 d . . .
C99 C 0.4318(3) 0.1819(3) 0.9120(2) 0.0453(12) Uani 1 1 d . . .
C97 C 0.3485(3) 0.2287(3) 0.96654(19) 0.0453(12) Uani 1 1 d . . .
C47 C 0.3063(4) 0.8949(3) 0.5125(2) 0.0580(14) Uani 1 1 d . C .
C109 C 0.1964(4) 0.3592(3) 0.7440(2) 0.0529(13) Uani 1 1 d . . .
H109 H 0.2242 0.3776 0.7172 0.063 Uiso 1 1 calc R . .
C20 C 0.1651(4) 0.9359(3) 0.7577(2) 0.0543(13) Uani 1 1 d . F .
H20 H 0.1734 0.8809 0.7595 0.065 Uiso 1 1 calc R . .
C110 C 0.1011(4) 0.3427(3) 0.7357(2) 0.0574(14) Uani 1 1 d . E .
H110 H 0.0666 0.3534 0.7040 0.069 Uiso 1 1 calc R . .
C78 C 0.2672(3) 0.2503(3) 0.96845(18) 0.0442(12) Uani 1 1 d . . .
C17 C 0.2043(4) 0.9838(3) 0.62812(19) 0.0504(13) Uani 1 1 d . . .
C111 C 0.0542(4) 0.3102(3) 0.7737(2) 0.0496(13) Uani 1 1 d . . .
C18 C 0.1723(4) 0.9278(3) 0.66482(19) 0.0483(13) Uani 1 1 d . . .
C91 C 0.4784(4) 0.1038(3) 0.8496(2) 0.0565(14) Uani 1 1 d . . .
C106 C 0.4085(4) 0.4046(3) 0.7683(2) 0.0597(15) Uani 1 1 d . . .
H106 H 0.3793 0.4226 0.7376 0.072 Uiso 1 1 calc R . .
C120 C 0.1105(3) 0.3017(3) 0.8215(2) 0.0477(12) Uani 1 1 d . E .
H120 H 0.0812 0.2803 0.8475 0.057 Uiso 1 1 calc R . .
C95 C 0.4207(4) 0.2461(4) 1.0641(2) 0.0563(14) Uani 1 1 d . M .
H95 H 0.3806 0.2756 1.0675 0.068 Uiso 1 1 calc R . .
C88 C 0.4774(3) 0.1477(3) 0.9544(2) 0.0524(13) Uani 1 1 d . A .
C100 C 0.4305(3) 0.1565(3) 0.8611(2) 0.0511(13) Uani 1 1 d . A .
H100 H 0.3955 0.1761 0.8333 0.061 Uiso 1 1 calc R . .
C48 C 0.3480(4) 0.9929(3) 0.5314(2) 0.0586(15) Uani 1 1 d . C .
C60 C 0.3652(4) 1.1166(3) 0.5922(2) 0.0590(14) Uani 1 1 d . C .
H60 H 0.3484 1.1363 0.6199 0.071 Uiso 1 1 calc R . .
C16 C 0.1736(4) 1.0613(3) 0.6193(2) 0.0547(14) Uani 1 1 d . . .
C35 C 0.0159(4) 0.7695(3) 0.6882(2) 0.0613(15) Uani 1 1 d . I .
H35 H 0.0069 0.8235 0.6823 0.074 Uiso 1 1 calc R . .
C7 C 0.1427(4) 1.0947(3) 0.6575(2) 0.0535(13) Uani 1 1 d . F .
C27 C 0.1095(4) 0.6789(3) 0.68595(19) 0.0501(13) Uani 1 1 d . I .
C8 C 0.1470(4) 1.0554(3) 0.7064(2) 0.0506(13) Uani 1 1 d . F .
C68 C 0.1479(4) 0.2531(4) 1.0136(2) 0.0578(14) Uani 1 1 d . J .
C105 C 0.5040(4) 0.4208(4) 0.7799(2) 0.0626(15) Uani 1 1 d . D .
H105 H 0.5375 0.4473 0.7564 0.075 Uiso 1 1 calc R . .
C76 C 0.1799(3) 0.3501(3) 0.94352(19) 0.0470(12) Uani 1 1 d . . .
C40 C 0.3128(4) 0.7183(3) 0.62796(18) 0.0517(13) Uani 1 1 d . G .
H40 H 0.3489 0.7631 0.6115 0.062 Uiso 1 1 calc R . .
C104 C 0.5529(4) 0.3984(3) 0.8266(2) 0.0540(13) Uani 1 1 d . . .
C44 C 0.2117(4) 0.7080(4) 0.47413(19) 0.0558(14) Uani 1 1 d . . .
C31 C 0.3381(4) 0.6440(3) 0.6386(2) 0.0557(13) Uani 1 1 d . . .
C51 C 0.4329(4) 1.1801(3) 0.5734(2) 0.0628(15) Uani 1 1 d . . .
C11 C 0.1615(4) 0.9782(3) 0.8030(2) 0.0546(14) Uani 1 1 d . . .
C4 C 0.1225(4) 1.1589(4) 0.5574(2) 0.0641(15) Uani 1 1 d . . .
C46 C 0.3077(5) 0.8605(4) 0.4640(2) 0.0750(18) Uani 1 1 d . . .
H46 H 0.3399 0.9002 0.4437 0.090 Uiso 1 1 calc R B .
C86 C 0.5392(4) 0.1616(4) 1.0531(2) 0.0655(16) Uani 1 1 d . . .
H86 H 0.5799 0.1326 1.0502 0.079 Uiso 1 1 calc R . .
C9 C 0.1429(4) 1.0979(4) 0.7519(2) 0.0627(15) Uani 1 1 d . . .
H9 H 0.1355 1.1533 0.7504 0.075 Uiso 1 1 calc R F .
C79 C 0.2114(3) 0.2150(3) 1.00574(19) 0.0511(13) Uani 1 1 d . . .
C90 C 0.5269(4) 0.0737(4) 0.8941(3) 0.0681(16) Uani 1 1 d . A .
H90 H 0.5610 0.0388 0.8888 0.082 Uiso 1 1 calc R . .
C64 C 0.1337(4) 0.4818(4) 0.9334(2) 0.0640(15) Uani 1 1 d . . .
C15 C 0.1605(4) 1.0929(3) 0.5698(2) 0.0591(14) Uani 1 1 d . H .
H15 H 0.1782 1.0683 0.5442 0.071 Uiso 1 1 calc R . .
C84 C 0.4849(4) 0.2396(4) 1.1093(2) 0.0614(15) Uani 1 1 d . . .
C5 C 0.0980(5) 1.1945(4) 0.5976(2) 0.0772(18) Uani 1 1 d . H .
H5 H 0.0755 1.2412 0.5918 0.093 Uiso 1 1 calc R . .
C45 C 0.2629(5) 0.7701(4) 0.4460(2) 0.0749(18) Uani 1 1 d . B .
H45 H 0.2666 0.7491 0.4141 0.090 Uiso 1 1 calc R . .
C29 C 0.2124(4) 0.5903(3) 0.6811(2) 0.0611(15) Uani 1 1 d . . .
H29 H 0.1798 0.5472 0.6997 0.073 Uiso 1 1 calc R G .
C6 C 0.1064(4) 1.1620(4) 0.6458(2) 0.0694(16) Uani 1 1 d . . .
H6 H 0.0872 1.1858 0.6711 0.083 Uiso 1 1 calc R H .
C10 C 0.1492(4) 1.0619(4) 0.7984(2) 0.0623(15) Uani 1 1 d . F .
H10 H 0.1453 1.0926 0.8272 0.075 Uiso 1 1 calc R . .
C80 C 0.2116(4) 0.1367(4) 1.02897(19) 0.0581(14) Uani 1 1 d . J .
H80 H 0.2510 0.1090 1.0218 0.070 Uiso 1 1 calc R . .
C24 C -0.0536(4) 0.7004(4) 0.7035(2) 0.0641(15) Uani 1 1 d . . .
C30 C 0.2840(4) 0.5792(4) 0.6649(2) 0.0663(16) Uani 1 1 d . G .
H30 H 0.2973 0.5274 0.6715 0.080 Uiso 1 1 calc R . .
C89 C 0.5259(4) 0.0934(4) 0.9445(2) 0.0652(15) Uani 1 1 d . . .
H89 H 0.5576 0.0706 0.9721 0.078 Uiso 1 1 calc R A .
C71 C 0.1564(4) 0.0978(4) 1.0621(2) 0.0695(17) Uani 1 1 d . . .
C66 C 0.0924(5) 0.3824(4) 0.9985(3) 0.0820(19) Uani 1 1 d . . .
H66 H 0.0623 0.3677 1.0247 0.098 Uiso 1 1 calc R L .
C26 C 0.0425(4) 0.6101(3) 0.7038(2) 0.0615(15) Uani 1 1 d . . .
H26 H 0.0509 0.5558 0.7095 0.074 Uiso 1 1 calc R I .
C50 C 0.4565(5) 1.1478(4) 0.5313(2) 0.0787(19) Uani 1 1 d . C .
H50 H 0.5001 1.1886 0.5167 0.094 Uiso 1 1 calc R . .
C69 C 0.0945(5) 0.2167(5) 1.0488(2) 0.085(2) Uani 1 1 d . . .
H69 H 0.0547 0.2438 1.0559 0.102 Uiso 1 1 calc R J .
C49 C 0.4161(5) 1.0569(4) 0.5117(2) 0.0784(19) Uani 1 1 d . . .
H49 H 0.4344 1.0374 0.4846 0.094 Uiso 1 1 calc R C .
C25 C -0.0350(5) 0.6208(4) 0.7131(2) 0.0694(17) Uani 1 1 d . I .
H25 H -0.0767 0.5743 0.7261 0.083 Uiso 1 1 calc R . .
C65 C 0.0903(5) 0.4552(5) 0.9736(3) 0.083(2) Uani 1 1 d . L .
H65 H 0.0587 0.4892 0.9835 0.100 Uiso 1 1 calc R . .
C14 C 0.2614(5) 0.9023(5) 0.8709(3) 0.099(2) Uani 1 1 d . F 1
H14A H 0.3167 0.9567 0.8731 0.148 Uiso 1 1 calc R F 1
H14B H 0.2539 0.8583 0.8431 0.148 Uiso 1 1 calc R F 1
H14C H 0.2698 0.8775 0.9036 0.148 Uiso 1 1 calc R F 1
C85 C 0.5420(4) 0.1931(4) 1.1018(2) 0.0695(16) Uani 1 1 d . M .
H85 H 0.5835 0.1834 1.1311 0.083 Uiso 1 1 calc R . .
C70 C 0.0994(5) 0.1432(5) 1.0727(3) 0.092(2) Uani 1 1 d . J .
H70 H 0.0646 0.1225 1.0966 0.110 Uiso 1 1 calc R . .
C61 C 0.0187(6) 0.5659(6) 0.8801(3) 0.129(3) Uani 1 1 d . L 1
H61A H 0.0164 0.6236 0.8715 0.193 Uiso 1 1 calc R L 1
H61B H -0.0169 0.5440 0.9048 0.193 Uiso 1 1 calc R L 1
H61C H -0.0091 0.5228 0.8488 0.193 Uiso 1 1 calc R L 1
C63 C 0.1870(7) 0.5901(6) 0.8591(3) 0.136(3) Uani 1 1 d . L 1
H63A H 0.1577 0.5349 0.8350 0.204 Uiso 1 1 calc R L 1
H63B H 0.2539 0.6023 0.8746 0.204 Uiso 1 1 calc R L 1
H63C H 0.1807 0.6398 0.8406 0.204 Uiso 1 1 calc R L 1
C81 C 0.4045(6) 0.3060(9) 1.1708(3) 0.200(6) Uani 1 1 d . M 1
H81A H 0.3514 0.2481 1.1641 0.300 Uiso 1 1 calc R M 1
H81B H 0.3901 0.3437 1.1448 0.300 Uiso 1 1 calc R M 1
H81C H 0.4152 0.3354 1.2050 0.300 Uiso 1 1 calc R M 1
C82 C 0.5335(15) 0.2399(10) 1.2145(4) 0.307(11) Uani 1 1 d . M 1
H82A H 0.5888 0.2292 1.2118 0.460 Uiso 1 1 calc R M 1
H82B H 0.4821 0.1827 1.2131 0.460 Uiso 1 1 calc R M 1
H82C H 0.5495 0.2767 1.2472 0.460 Uiso 1 1 calc R M 1
C62 C 0.1896(7) 0.6678(5) 0.9529(3) 0.142(3) Uani 1 1 d . L 1
H62A H 0.2549 0.6738 0.9676 0.213 Uiso 1 1 calc R L 1
H62B H 0.1581 0.6591 0.9800 0.213 Uiso 1 1 calc R L 1
H62C H 0.1888 0.7221 0.9379 0.213 Uiso 1 1 calc R L 1
C83 C 0.5876(10) 0.3900(7) 1.1784(5) 0.250(8) Uani 1 1 d . M 1
H83A H 0.5994 0.4186 1.2130 0.375 Uiso 1 1 calc R M 1
H83B H 0.5698 0.4269 1.1528 0.375 Uiso 1 1 calc R M 1
H83C H 0.6448 0.3834 1.1755 0.375 Uiso 1 1 calc R M 1

loop_
_atom_site_aniso_label
_atom_site_aniso_U_11
_atom_site_aniso_U_22
_atom_site_aniso_U_33
_atom_site_aniso_U_23
_atom_site_aniso_U_13
_atom_site_aniso_U_12
C94 0.091(5) 0.111(5) 0.061(4) 0.008(4) 0.028(3) 0.053(4)
C42 0.079(4) 0.090(5) 0.074(4) 0.005(4) 0.022(3) 0.031(4)
C52 0.123(6) 0.079(5) 0.106(6) -0.017(4) 0.065(5) -0.008(4)
C101 0.066(4) 0.130(6) 0.123(6) 0.041(5) 0.035(4) 0.035(4)
C41 0.085(5) 0.080(5) 0.096(5) 0.001(4) 0.022(4) 0.017(4)
C53 0.165(8) 0.060(4) 0.099(6) 0.011(4) 0.061(6) -0.001(5)
C92 0.160(8) 0.112(6) 0.117(6) 0.031(5) 0.070(6) 0.075(6)
C114 0.077(5) 0.178(8) 0.148(8) 0.087(7) 0.026(5) 0.061(6)
C102 0.097(6) 0.146(7) 0.113(6) -0.027(5) 0.013(5) 0.054(5)
C54 0.082(5) 0.104(6) 0.098(5) 0.006(4) 0.020(4) 0.021(4)
C103 0.090(5) 0.120(7) 0.136(7) 0.022(5) 0.042(5) 0.034(5)
C43 0.089(5) 0.098(6) 0.131(7) 0.007(5) 0.024(5) 0.015(5)
C93 0.120(6) 0.128(7) 0.087(5) 0.013(5) 0.041(5) 0.041(5)
C12 0.146(7) 0.081(5) 0.090(5) 0.004(4) 0.030(5) 0.025(5)
C33 0.114(6) 0.242(11) 0.114(6) 0.060(7) 0.052(5) 0.120(7)
C1 0.228(11) 0.181(10) 0.105(7) 0.085(7) 0.046(7) 0.112(9)
C113 0.111(6) 0.156(8) 0.154(8) 0.064(6) 0.077(6) 0.072(6)
C34 0.198(10) 0.185(9) 0.270(12) 0.133(9) 0.191(10) 0.143(8)
C32 0.147(9) 0.254(13) 0.194(11) -0.103(10) 0.025(8) 0.112(9)
C22 0.162(9) 0.195(10) 0.348(16) 0.158(11) 0.204(11) 0.104(8)
C74 0.350(17) 0.271(14) 0.344(17) 0.251(14) 0.279(16) 0.264(14)
C21 0.131(8) 0.236(12) 0.269(13) 0.076(10) 0.124(9) 0.122(9)
C3 0.208(11) 0.297(14) 0.092(6) 0.022(8) 0.017(7) 0.193(11)
C72 0.137(9) 0.096(7) 0.334(16) 0.075(9) -0.043(9) 0.027(6)
C2 0.300(16) 0.166(10) 0.108(8) 0.060(7) -0.032(9) 0.025(11)
C112 0.103(7) 0.203(12) 0.265(14) -0.068(11) 0.016(8) 0.042(8)
C23 0.077(6) 0.43(2) 0.186(11) -0.075(12) 0.011(7) 0.106(10)
C73 0.38(2) 0.129(9) 0.194(13) 0.079(9) -0.008(13) 0.054(11)
C130 0.107(6) 0.111(6) 0.086(5) 0.010(4) 0.019(4) 0.048(5)
Cl1 0.214(4) 0.311(6) 0.115(3) 0.074(3) 0.063(3) 0.173(4)
Cl3B 0.196(8) 0.211(7) 0.240(8) 0.077(7) -0.054(6) -0.046(6)
Cl3A 0.147(5) 0.232(7) 0.255(8) -0.104(7) 0.085(6) -0.002(5)
Cl2A 0.398(13) 0.221(8) 0.205(7) -0.004(6) -0.009(8) 0.181(9)
Cl2B 0.398(13) 0.221(8) 0.205(7) -0.004(6) -0.009(8) 0.181(9)
C122 0.46(4) 0.136(16) 0.27(2) -0.002(15) -0.03(3) 0.10(2)
C121 0.168(17) 0.215(19) 0.29(2) -0.024(17) -0.024(16) 0.059(16)
Si5 0.0404(12) 0.0430(12) 0.0417(12) 0.0030(10) 0.0124(10) 0.0139(10)
Si3 0.0505(15) 0.0835(19) 0.105(2) 0.0297(16) 0.0528(15) 0.0339(14)
C8S 0.0527(15) 0.0755(18) 0.0812(19) 0.0401(15) 0.0251(13) 0.0277(14)
Si11 0.0634(17) 0.0767(19) 0.0820(19) 0.0114(15) 0.0291(14) 0.0288(15)
Si1 0.0880(19) 0.0538(15) 0.0574(16) 0.0242(13) 0.0118(13) 0.0413(14)
Si7 0.084(2) 0.0726(19) 0.092(2) 0.0236(16) 0.0332(17) 0.0434(16)
C4S 0.092(2) 0.108(2) 0.090(2) 0.0321(19) 0.0386(18) 0.068(2)
C2S 0.090(2) 0.081(2) 0.0666(18) 0.0156(16) 0.0248(15) 0.0355(18)
Si9 0.101(2) 0.080(2) 0.0715(19) -0.0016(16) 0.0075(16) 0.0481(19)
C6S 0.114(3) 0.073(2) 0.088(2) 0.0115(17) 0.053(2) 0.0068(18)
C12S 0.0410(13) 0.0697(17) 0.0805(18) 0.0240(15) 0.0119(12) 0.0218(13)
C10S 0.0578(14) 0.0550(14) 0.0559(14) 0.0133(11) 0.0278(12) 0.0321(12)
C3S 0.0505(15) 0.0835(19) 0.105(2) 0.0297(16) 0.0528(15) 0.0339(14)
Si8 0.0527(15) 0.0755(18) 0.0812(19) 0.0401(15) 0.0251(13) 0.0277(14)
C11S 0.0634(17) 0.0767(19) 0.0820(19) 0.0114(15) 0.0291(14) 0.0288(15)
C1S 0.0880(19) 0.0538(15) 0.0574(16) 0.0242(13) 0.0118(13) 0.0413(14)
C7S 0.084(2) 0.0726(19) 0.092(2) 0.0236(16) 0.0332(17) 0.0434(16)
Si4 0.092(2) 0.108(2) 0.090(2) 0.0321(19) 0.0386(18) 0.068(2)
Si2 0.090(2) 0.081(2) 0.0666(18) 0.0156(16) 0.0248(15) 0.0355(18)
C9S 0.101(2) 0.080(2) 0.0715(19) -0.0016(16) 0.0075(16) 0.0481(19)
Si6 0.114(3) 0.073(2) 0.088(2) 0.0115(17) 0.053(2) 0.0068(18)
Si12 0.0410(13) 0.0697(17) 0.0805(18) 0.0240(15) 0.0119(12) 0.0218(13)
Si10 0.0578(14) 0.0550(14) 0.0559(14) 0.0133(11) 0.0278(12) 0.0321(12)
C5S 0.0404(12) 0.0430(12) 0.0417(12) 0.0030(10) 0.0124(10) 0.0139(10)
C117 0.043(3) 0.044(3) 0.049(3) 0.013(2) 0.019(2) 0.024(2)
C107 0.055(3) 0.044(3) 0.055(3) 0.021(2) 0.029(3) 0.029(3)
C118 0.042(3) 0.041(3) 0.053(3) 0.015(2) 0.020(2) 0.024(2)
C119 0.051(3) 0.044(3) 0.054(3) 0.018(2) 0.023(2) 0.031(2)
C58 0.080(4) 0.040(3) 0.046(3) 0.017(2) 0.033(3) 0.025(3)
C108 0.057(3) 0.042(3) 0.056(3) 0.021(2) 0.026(3) 0.031(3)
C38 0.071(3) 0.032(3) 0.043(3) 0.010(2) 0.028(3) 0.018(2)
C98 0.038(3) 0.055(3) 0.052(3) 0.019(3) 0.018(2) 0.027(2)
C116 0.044(3) 0.040(3) 0.055(3) 0.018(2) 0.027(2) 0.023(2)
C39 0.068(3) 0.037(3) 0.042(3) 0.008(2) 0.018(3) 0.019(3)
C77 0.039(3) 0.046(3) 0.052(3) 0.011(2) 0.015(2) 0.023(2)
C55 0.072(4) 0.043(3) 0.047(3) 0.015(2) 0.026(3) 0.030(3)
C28 0.060(3) 0.037(3) 0.042(3) 0.006(2) 0.011(2) 0.013(3)
C59 0.084(4) 0.042(3) 0.053(3) 0.022(3) 0.041(3) 0.031(3)
C19 0.069(4) 0.042(3) 0.055(3) 0.013(3) 0.038(3) 0.017(3)
C75 0.051(3) 0.055(3) 0.062(3) 0.011(3) 0.024(3) 0.031(3)
C56 0.078(4) 0.047(3) 0.047(3) 0.016(3) 0.033(3) 0.033(3)
C115 0.052(3) 0.050(3) 0.063(3) 0.017(3) 0.024(3) 0.029(3)
C37 0.068(3) 0.036(3) 0.049(3) 0.012(2) 0.031(3) 0.016(3)
C67 0.057(3) 0.080(4) 0.064(4) 0.022(3) 0.036(3) 0.037(3)
C57 0.075(4) 0.041(3) 0.048(3) 0.017(2) 0.031(3) 0.028(3)
C96 0.041(3) 0.053(3) 0.064(4) 0.023(3) 0.020(3) 0.022(3)
C87 0.047(3) 0.058(3) 0.065(4) 0.028(3) 0.018(3) 0.029(3)
C36 0.071(4) 0.038(3) 0.044(3) 0.008(2) 0.025(3) 0.016(3)
C99 0.042(3) 0.044(3) 0.063(3) 0.020(3) 0.025(2) 0.023(2)
C97 0.039(3) 0.048(3) 0.056(3) 0.019(2) 0.017(2) 0.022(2)
C47 0.081(4) 0.054(3) 0.056(3) 0.019(3) 0.038(3) 0.031(3)
C109 0.057(3) 0.052(3) 0.059(3) 0.021(3) 0.023(3) 0.026(3)
C20 0.068(4) 0.043(3) 0.058(3) 0.012(3) 0.033(3) 0.018(3)
C110 0.063(4) 0.054(3) 0.058(3) 0.019(3) 0.008(3) 0.031(3)
C78 0.039(3) 0.052(3) 0.051(3) 0.015(2) 0.019(2) 0.024(2)
C17 0.074(4) 0.037(3) 0.056(3) 0.014(2) 0.040(3) 0.023(3)
C111 0.053(3) 0.047(3) 0.055(3) 0.018(3) 0.015(3) 0.027(3)
C18 0.071(3) 0.032(3) 0.051(3) 0.010(2) 0.035(3) 0.018(2)
C91 0.056(3) 0.047(3) 0.083(4) 0.021(3) 0.031(3) 0.031(3)
C106 0.074(4) 0.060(3) 0.070(4) 0.035(3) 0.037(3) 0.041(3)
C120 0.048(3) 0.044(3) 0.060(3) 0.014(2) 0.022(3) 0.024(3)
C95 0.046(3) 0.065(4) 0.064(4) 0.026(3) 0.019(3) 0.026(3)
C88 0.048(3) 0.052(3) 0.075(4) 0.028(3) 0.026(3) 0.032(3)
C100 0.044(3) 0.049(3) 0.072(4) 0.021(3) 0.026(3) 0.025(3)
C48 0.094(4) 0.047(3) 0.061(3) 0.024(3) 0.049(3) 0.036(3)
C60 0.079(4) 0.052(4) 0.061(3) 0.021(3) 0.036(3) 0.032(3)
C16 0.073(4) 0.043(3) 0.060(3) 0.016(3) 0.034(3) 0.024(3)
C35 0.085(4) 0.048(3) 0.061(4) 0.017(3) 0.038(3) 0.024(3)
C7 0.070(4) 0.040(3) 0.064(4) 0.012(3) 0.037(3) 0.023(3)
C27 0.067(3) 0.035(3) 0.046(3) 0.011(2) 0.018(3) 0.017(3)
C8 0.066(3) 0.042(3) 0.056(3) 0.010(3) 0.035(3) 0.023(3)
C68 0.056(3) 0.075(4) 0.059(3) 0.022(3) 0.032(3) 0.031(3)
C105 0.067(4) 0.068(4) 0.076(4) 0.036(3) 0.044(3) 0.035(3)
C76 0.042(3) 0.056(3) 0.056(3) 0.016(3) 0.021(2) 0.028(3)
C40 0.074(4) 0.042(3) 0.044(3) 0.009(2) 0.022(3) 0.025(3)
C104 0.056(3) 0.045(3) 0.072(4) 0.012(3) 0.035(3) 0.019(3)
C44 0.081(4) 0.060(3) 0.045(3) 0.014(3) 0.028(3) 0.040(3)
C31 0.066(4) 0.052(3) 0.052(3) 0.013(3) 0.013(3) 0.029(3)
C51 0.089(4) 0.041(3) 0.072(4) 0.021(3) 0.049(3) 0.022(3)
C11 0.062(3) 0.046(3) 0.059(3) 0.004(3) 0.034(3) 0.012(3)
C4 0.081(4) 0.056(3) 0.071(4) 0.024(3) 0.035(3) 0.034(3)
C46 0.120(5) 0.067(4) 0.069(4) 0.025(3) 0.063(4) 0.044(4)
C86 0.055(3) 0.068(4) 0.082(5) 0.027(3) 0.014(3) 0.037(3)
C9 0.085(4) 0.049(3) 0.076(4) 0.016(3) 0.048(3) 0.032(3)
C79 0.047(3) 0.065(3) 0.048(3) 0.019(3) 0.019(2) 0.025(3)
C90 0.063(4) 0.064(4) 0.106(5) 0.027(4) 0.034(3) 0.049(3)
C64 0.060(3) 0.065(4) 0.086(4) 0.015(3) 0.033(3) 0.038(3)
C15 0.078(4) 0.049(3) 0.062(4) 0.015(3) 0.035(3) 0.027(3)
C84 0.052(3) 0.067(4) 0.060(4) 0.020(3) 0.007(3) 0.022(3)
C5 0.112(5) 0.066(4) 0.089(5) 0.027(4) 0.049(4) 0.059(4)
C45 0.121(5) 0.068(4) 0.060(4) 0.015(3) 0.050(4) 0.047(4)
C29 0.072(4) 0.041(3) 0.065(4) 0.021(3) 0.015(3) 0.019(3)
C6 0.096(5) 0.066(4) 0.077(4) 0.024(3) 0.045(4) 0.052(4)
C10 0.084(4) 0.053(3) 0.066(4) 0.007(3) 0.044(3) 0.029(3)
C80 0.048(3) 0.076(4) 0.053(3) 0.026(3) 0.017(3) 0.025(3)
C24 0.075(4) 0.055(4) 0.063(4) 0.008(3) 0.035(3) 0.016(3)
C30 0.071(4) 0.057(4) 0.077(4) 0.022(3) 0.016(3) 0.033(3)
C89 0.069(4) 0.069(4) 0.078(4) 0.028(3) 0.028(3) 0.045(3)
C71 0.058(3) 0.087(4) 0.072(4) 0.040(3) 0.034(3) 0.025(3)
C66 0.096(5) 0.095(5) 0.097(5) 0.028(4) 0.066(4) 0.057(4)
C26 0.078(4) 0.043(3) 0.066(4) 0.014(3) 0.029(3) 0.020(3)
C50 0.118(5) 0.052(4) 0.090(5) 0.024(3) 0.074(4) 0.029(4)
C69 0.094(5) 0.112(5) 0.087(5) 0.041(4) 0.066(4) 0.053(4)
C49 0.117(5) 0.068(4) 0.082(4) 0.029(4) 0.070(4) 0.043(4)
C25 0.089(4) 0.048(4) 0.070(4) 0.021(3) 0.041(3) 0.011(3)
C65 0.097(5) 0.096(5) 0.106(5) 0.031(4) 0.065(4) 0.069(4)
C14 0.072(4) 0.145(7) 0.102(5) 0.058(5) 0.037(4) 0.056(5)
C85 0.060(4) 0.076(4) 0.063(4) 0.021(3) 0.000(3) 0.027(3)
C70 0.089(5) 0.117(6) 0.097(5) 0.053(5) 0.063(4) 0.044(5)
C61 0.142(8) 0.124(7) 0.148(8) 0.044(6) 0.057(6) 0.072(6)
C63 0.189(9) 0.146(7) 0.166(8) 0.086(7) 0.106(7) 0.129(7)
C81 0.122(7) 0.391(18) 0.086(6) -0.088(8) 0.002(5) 0.122(10)
C82 0.69(3) 0.299(17) 0.069(6) 0.020(8) 0.060(12) 0.38(2)
C62 0.174(9) 0.095(6) 0.141(8) 0.030(6) 0.027(7) 0.047(6)
C83 0.260(15) 0.146(10) 0.277(15) -0.128(10) 0.164(13) -0.049(10)

loop_
_atom_type_symbol
_atom_type_description
_atom_type_scat_dispersion_real
_atom_type_scat_dispersion_imag
_atom_type_scat_source
C C 0.0033 0.0016 'International Tables Vol C Tables 4.2.6.8 and 6.1.1.4'
H H 0.0000 0.0000 'International Tables Vol C Tables 4.2.6.8 and 6.1.1.4'
Si Si 0.0817 0.0704 'International Tables Vol C Tables 4.2.6.8 and 6.1.1.4'
O O 0.0106 0.0060 'International Tables Vol C Tables 4.2.6.8 and 6.1.1.4'
Cl Cl 0.1484 0.1585 'International Tables Vol C Tables 4.2.6.8 and 6.1.1.4'

loop_
_geom_angle_atom_site_label_1
_geom_angle_atom_site_label_2
_geom_angle_atom_site_label_3
_geom_angle
_geom_angle_site_symmetry_1
_geom_angle_site_symmetry_3
C121 Cl3B C121 47.367(14) 2_665 .
C121 Cl3A C121 49.309(15) 2_665 .
Cl2B C122 Cl1 142.1(18) . .
Cl2B C122 Cl2A 82.9(11) . .
Cl1 C122 Cl2A 127.5(15) . .
C121 C121 Cl3A 70.653(17) 2_665 2_665
C121 C121 Cl3B 68.108(18) 2_665 2_665
Cl3A C121 Cl3B 44.988(14) 2_665 2_665
C121 C121 Cl3A 60.039(17) 2_665 .
Cl3A C121 Cl3A 130.692(16) 2_665 .
Cl3B C121 Cl3A 110.471(18) 2_665 .
C121 C121 Cl3B 64.524(17) 2_665 .
Cl3A C121 Cl3B 115.178(16) 2_665 .
Cl3B C121 Cl3B 132.632(13) 2_665 .
Cl3A C121 Cl3B 42.587(10) . .
C43 Si5 C42 110.4(4) . .
C43 Si5 C41 110.7(4) . .
C42 Si5 C41 108.3(3) . .
C43 Si5 C44 111.5(3) . .
C42 Si5 C44 106.4(3) . .
C41 Si5 C44 109.5(3) . .
C22 Si3 C21 108.4(5) . .
C22 Si3 C23 112.0(7) . .
C21 Si3 C23 108.1(7) . .
C22 Si3 C24 112.3(4) . .
C21 Si3 C24 109.9(4) . .
C23 Si3 C24 106.1(4) . .
C73 C8S C72 111.8(7) . .
C73 C8S C74 110.9(8) . .
C72 C8S C74 109.3(8) . .
C73 C8S C71 109.9(5) . .
C72 C8S C71 109.1(4) . .
C74 C8S C71 105.7(3) . .
C103 Si11 C101 110.6(4) . .
C103 Si11 C102 111.2(4) . .
C101 Si11 C102 111.7(4) . .
C103 Si11 C104 107.8(3) . .
C101 Si11 C104 107.9(3) . .
C102 Si11 C104 107.4(4) . .
C2 Si1 C1 113.5(6) . .
C2 Si1 C3 112.0(6) . .
C1 Si1 C3 105.3(5) . .
C2 Si1 C4 109.8(4) . .
C1 Si1 C4 110.1(3) . .
C3 Si1 C4 105.7(4) . .
C62 Si7 C61 110.9(5) . .
C62 Si7 C63 110.8(5) . .
C61 Si7 C63 109.4(5) . .
C62 Si7 C64 109.3(4) . .
C61 Si7 C64 108.6(4) . .
C63 Si7 C64 107.8(3) . .
C34 C4S C33 116.0(6) . .
C34 C4S C31 112.4(4) . .
C33 C4S C31 110.0(4) . .
C34 C4S C32 103.4(7) . .
C33 C4S C32 105.0(6) . .
C31 C4S C32 109.4(4) . .
C130 C2S C12 113.3(4) . .
C130 C2S C14 108.8(4) . .
C12 C2S C14 108.9(4) . .
C130 C2S C11 109.5(4) . .
C12 C2S C11 110.9(4) . .
C14 C2S C11 105.1(3) . .
C82 Si9 C83 105.1(9) . .
C82 Si9 C81 110.4(8) . .
C83 Si9 C81 107.4(7) . .
C82 Si9 C84 114.0(4) . .
C83 Si9 C84 109.0(5) . .
C81 Si9 C84 110.6(4) . .
C53 C6S C52 116.1(4) . .
C53 C6S C51 112.9(3) . .
C52 C6S C51 110.4(3) . .
C53 C6S C54 106.7(4) . .
C52 C6S C54 106.8(4) . .
C51 C6S C54 102.6(4) . .
C112 C12S C114 113.3(6) . .
C112 C12S C113 110.6(6) . .
C114 C12S C113 108.5(4) . .
C112 C12S C111 107.5(4) . .
C114 C12S C111 109.6(3) . .
C113 C12S C111 107.2(3) . .
C92 C10S C93 112.6(4) . .
C92 C10S C94 107.4(4) . .
C93 C10S C94 109.0(4) . .
C92 C10S C91 110.4(3) . .
C93 C10S C91 108.2(3) . .
C94 C10S C91 109.2(3) . .
C118 C117 C98 118.8(4) . .
C118 C117 C116 118.0(4) . .
C98 C117 C116 122.6(4) . .
C116 C107 C106 117.3(4) . .
C116 C107 C108 119.0(4) . .
C106 C107 C108 123.7(4) . .
C117 C118 C77 119.5(4) . .
C117 C118 C119 115.7(4) . .
C77 C118 C119 124.4(4) . .
C120 C119 C108 118.6(4) . .
C120 C119 C118 120.2(4) . .
C108 C119 C118 120.5(4) . .
C57 C58 C17 119.6(4) . .
C57 C58 C59 116.9(4) . .
C17 C58 C59 123.2(4) . .
C109 C108 C119 117.9(4) . .
C109 C108 C107 122.9(4) . .
C119 C108 C107 119.2(4) . .
C37 C38 C57 119.2(4) . .
C37 C38 C39 117.2(4) . .
C57 C38 C39 123.4(4) . .
C97 C98 C117 119.8(4) . .
C97 C98 C99 117.3(4) . .
C117 C98 C99 122.5(4) . .
C107 C116 C115 119.5(4) . .
C107 C116 C117 119.8(4) . .
C115 C116 C117 120.2(4) . .
C40 C39 C28 119.1(4) . .
C40 C39 C38 120.7(4) . .
C28 C39 C38 119.8(4) . .
C78 C77 C118 119.7(4) . .
C78 C77 C76 116.7(4) . .
C118 C77 C76 123.1(4) . .
C44 C55 C56 122.9(4) . .
C44 C55 H55 118.6 . .
C56 C55 H55 118.6 . .
C39 C28 C29 117.3(5) . .
C39 C28 C27 120.0(4) . .
C29 C28 C27 122.6(4) . .
C48 C59 C60 118.0(4) . .
C48 C59 C58 120.7(4) . .
C60 C59 C58 120.8(4) . .
C20 C19 C8 118.9(4) . .
C20 C19 C18 120.8(4) . .
C8 C19 C18 119.8(4) . .
C64 C75 C76 123.1(5) . .
C64 C75 H75 118.4 . .
C76 C75 H75 118.4 . .
C47 C56 C55 117.7(4) . .
C47 C56 C57 120.5(4) . .
C55 C56 C57 120.9(4) . .
C104 C115 C116 122.8(5) . .
C104 C115 H115 118.6 . .
C116 C115 H115 118.6 . .
C38 C37 C18 119.2(4) . .
C38 C37 C36 117.3(4) . .
C18 C37 C36 122.9(4) . .
C66 C67 C76 118.0(5) . .
C66 C67 C68 122.8(5) . .
C76 C67 C68 119.2(4) . .
C58 C57 C38 119.0(4) . .
C58 C57 C56 116.9(4) . .
C38 C57 C56 123.3(4) . .
C95 C96 C87 119.2(5) . .
C95 C96 C97 121.2(4) . .
C87 C96 C97 118.8(5) . .
C96 C87 C86 116.8(5) . .
C96 C87 C88 119.7(4) . .
C86 C87 C88 123.4(5) . .
C27 C36 C35 118.2(4) . .
C27 C36 C37 120.3(5) . .
C35 C36 C37 120.7(4) . .
C100 C99 C88 119.6(4) . .
C100 C99 C98 120.7(4) . .
C88 C99 C98 119.4(4) . .
C98 C97 C78 119.5(4) . .
C98 C97 C96 117.4(4) . .
C78 C97 C96 122.5(4) . .
C56 C47 C46 118.9(5) . .
C56 C47 C48 118.5(4) . .
C46 C47 C48 122.6(4) . .
C110 C109 C108 121.7(5) . .
C110 C109 H109 119.2 . .
C108 C109 H109 119.2 . .
C11 C20 C19 123.9(5) . .
C11 C20 H20 118.0 . .
C19 C20 H20 118.0 . .
C109 C110 C111 121.6(5) . .
C109 C110 H110 119.2 . .
C111 C110 H110 119.2 . .
C77 C78 C97 118.5(4) . .
C77 C78 C79 118.4(4) . .
C97 C78 C79 122.8(4) . .
C18 C17 C58 119.3(4) . .
C18 C17 C16 117.4(4) . .
C58 C17 C16 122.9(4) . .
C120 C111 C110 116.7(4) . .
C120 C111 C12S 121.0(4) . .
C110 C111 C12S 122.3(4) . .
C17 C18 C37 119.4(4) . .
C17 C18 C19 117.1(4) . .
C37 C18 C19 123.2(4) . .
C100 C91 C90 114.5(5) . .
C100 C91 C10S 123.4(4) . .
C90 C91 C10S 122.1(4) . .
C105 C106 C107 122.2(5) . .
C105 C106 H106 118.9 . .
C107 C106 H106 118.9 . .
C111 C120 C119 123.2(4) . .
C111 C120 H120 118.4 . .
C119 C120 H120 118.4 . .
C84 C95 C96 124.1(5) . .
C84 C95 H95 117.9 . .
C96 C95 H95 117.9 . .
C99 C88 C89 118.2(5) . .
C99 C88 C87 119.5(4) . .
C89 C88 C87 122.2(5) . .
C91 C100 C99 123.9(5) . .
C91 C100 H100 118.1 . .
C99 C100 H100 118.1 . .
C59 C48 C49 118.8(5) . .
C59 C48 C47 118.3(4) . .
C49 C48 C47 122.9(5) . .
C51 C60 C59 123.7(5) . .
C51 C60 H60 118.2 . .
C59 C60 H60 118.2 . .
C7 C16 C15 118.8(5) . .
C7 C16 C17 119.8(4) . .
C15 C16 C17 120.6(4) . .
C24 C35 C36 123.8(5) . .
C24 C35 H35 118.1 . .
C36 C35 H35 118.1 . .
C6 C7 C16 118.2(5) . .
C6 C7 C8 122.9(4) . .
C16 C7 C8 118.9(4) . .
C26 C27 C36 118.4(5) . .
C26 C27 C28 123.2(4) . .
C36 C27 C28 118.3(4) . .
C9 C8 C19 117.2(4) . .
C9 C8 C7 123.3(4) . .
C19 C8 C7 119.5(4) . .
C79 C68 C69 118.3(5) . .
C79 C68 C67 119.2(4) . .
C69 C68 C67 122.5(5) . .
C106 C105 C104 121.5(5) . .
C106 C105 H105 119.2 . .
C104 C105 H105 119.2 . .
C75 C76 C67 118.6(4) . .
C75 C76 C77 120.6(4) . .
C67 C76 C77 120.3(4) . .
C31 C40 C39 123.4(5) . .
C31 C40 H40 118.3 . .
C39 C40 H40 118.3 . .
C115 C104 C105 116.3(5) . .
C115 C104 Si11 121.6(4) . .
C105 C104 Si11 122.0(4) . .
C55 C44 C45 117.5(5) . .
C55 C44 Si5 120.0(4) . .
C45 C44 Si5 122.3(4) . .
C40 C31 C30 116.7(5) . .
C40 C31 C4S 122.8(4) . .
C30 C31 C4S 120.5(4) . .
C60 C51 C50 116.6(5) . .
C60 C51 C6S 119.9(4) . .
C50 C51 C6S 123.4(4) . .
C20 C11 C10 116.0(5) . .
C20 C11 C2S 121.0(4) . .
C10 C11 C2S 122.8(4) . .
C15 C4 C5 116.1(5) . .
C15 C4 Si1 119.7(4) . .
C5 C4 Si1 124.1(4) . .
C45 C46 C47 121.1(5) . .
C45 C46 H46 119.4 . .
C47 C46 H46 119.4 . .
C85 C86 C87 121.7(5) . .
C85 C86 H86 119.2 . .
C87 C86 H86 119.2 . .
C10 C9 C8 123.3(5) . .
C10 C9 H9 118.4 . .
C8 C9 H9 118.4 . .
C68 C79 C80 118.2(4) . .
C68 C79 C78 119.9(4) . .
C80 C79 C78 121.5(4) . .
C89 C90 C91 123.4(5) . .
C89 C90 H90 118.3 . .
C91 C90 H90 118.3 . .
C75 C64 C65 116.0(5) . .
C75 C64 Si7 124.6(4) . .
C65 C64 Si7 119.4(4) . .
C4 C15 C16 123.4(5) . .
C4 C15 H15 118.3 . .
C16 C15 H15 118.3 . .
C95 C84 C85 115.4(5) . .
C95 C84 Si9 123.2(5) . .
C85 C84 Si9 121.2(4) . .
C6 C5 C4 121.7(5) . .
C6 C5 H5 119.2 . .
C4 C5 H5 119.2 . .
C46 C45 C44 121.8(5) . .
C46 C45 H45 119.1 . .
C44 C45 H45 119.1 . .
C30 C29 C28 121.5(5) . .
C30 C29 H29 119.2 . .
C28 C29 H29 119.2 . .
C5 C6 C7 121.7(5) . .
C5 C6 H6 119.1 . .
C7 C6 H6 119.1 . .
C9 C10 C11 120.7(5) . .
C9 C10 H10 119.7 . .
C11 C10 H10 119.7 . .
C71 C80 C79 123.8(5) . .
C71 C80 H80 118.1 . .
C79 C80 H80 118.1 . .
C35 C24 C25 115.6(5) . .
C35 C24 Si3 121.7(4) . .
C25 C24 Si3 122.7(4) . .
C29 C30 C31 121.7(5) . .
C29 C30 H30 119.1 . .
C31 C30 H30 119.1 . .
C90 C89 C88 120.2(5) . .
C90 C89 H89 119.9 . .
C88 C89 H89 119.9 . .
C80 C71 C70 116.1(5) . .
C80 C71 C8S 125.8(5) . .
C70 C71 C8S 118.1(4) . .
C65 C66 C67 121.3(5) . .
C65 C66 H66 119.3 . .
C67 C66 H66 119.3 . .
C25 C26 C27 121.7(5) . .
C25 C26 H26 119.1 . .
C27 C26 H26 119.1 . .
C49 C50 C51 121.1(5) . .
C49 C50 H50 119.5 . .
C51 C50 H50 119.5 . .
C70 C69 C68 122.1(6) . .
C70 C69 H69 118.9 . .
C68 C69 H69 118.9 . .
C50 C49 C48 121.7(5) . .
C50 C49 H49 119.1 . .
C48 C49 H49 119.1 . .
C26 C25 C24 121.8(5) . .
C26 C25 H25 119.1 . .
C24 C25 H25 119.1 . .
C66 C65 C64 122.8(5) . .
C66 C65 H65 118.6 . .
C64 C65 H65 118.6 . .
C86 C85 C84 122.4(5) . .
C86 C85 H85 118.8 . .
C84 C85 H85 118.8 . .
C69 C70 C71 121.1(5) . .
C69 C70 H70 119.4 . .
C71 C70 H70 119.4 . .

loop_
_geom_bond_atom_site_label_1
_geom_bond_atom_site_label_2
_geom_bond_distance
_geom_bond_site_symmetry_2
C94 C10S 1.727(6) .
C94 H94A 0.9600 .
C94 H94B 0.9600 .
C94 H94C 0.9600 .
C42 Si5 1.748(6) .
C42 H42A 0.9600 .
C42 H42B 0.9600 .
C42 H42C 0.9600 .
C52 C6S 1.594(7) .
C52 H52A 0.9600 .
C52 H52B 0.9600 .
C52 H52C 0.9600 .
C101 Si11 1.645(7) .
C101 H10A 0.9600 .
C101 H10B 0.9600 .
C101 H10C 0.9600 .
C41 Si5 1.759(6) .
C41 H41A 0.9600 .
C41 H41B 0.9600 .
C41 H41C 0.9600 .
C53 C6S 1.563(8) .
C53 H53A 0.9600 .
C53 H53B 0.9600 .
C53 H53C 0.9600 .
C92 C10S 1.694(8) .
C92 H92A 0.9600 .
C92 H92B 0.9600 .
C92 H92C 0.9600 .
C114 C12S 1.687(8) .
C114 H11A 0.9600 .
C114 H11B 0.9600 .
C114 H11C 0.9600 .
C102 Si11 1.648(7) .
C102 H10D 0.9600 .
C102 H10E 0.9600 .
C102 H10F 0.9600 .
C54 C6S 1.744(8) .
C54 H54A 0.9600 .
C54 H54B 0.9600 .
C54 H54C 0.9600 .
C103 Si11 1.631(8) .
C103 H10G 0.9600 .
C103 H10H 0.9600 .
C103 H10I 0.9600 .
C43 Si5 1.719(8) .
C43 H43A 0.9600 .
C43 H43B 0.9600 .
C43 H43C 0.9600 .
C93 C10S 1.713(8) .
C93 H93A 0.9600 .
C93 H93B 0.9600 .
C93 H93C 0.9600 .
C12 C2S 1.599(7) .
C12 H12A 0.9600 .
C12 H12B 0.9600 .
C12 H12C 0.9600 .
C33 C4S 1.628(8) .
C33 H33A 0.9600 .
C33 H33B 0.9600 .
C33 H33C 0.9600 .
C1 Si1 1.693(10) .
C1 H1A 0.9600 .
C1 H1B 0.9600 .
C1 H1C 0.9600 .
C113 C12S 1.718(8) .
C113 H11D 0.9600 .
C113 H11E 0.9600 .
C113 H11F 0.9600 .
C34 C4S 1.560(8) .
C34 H34A 0.9600 .
C34 H34B 0.9600 .
C34 H34C 0.9600 .
C32 C4S 1.644(9) .
C32 H32A 0.9600 .
C32 H32B 0.9600 .
C32 H32C 0.9600 .
C22 Si3 1.659(9) .
C22 H22A 0.9600 .
C22 H22B 0.9600 .
C22 H22C 0.9600 .
C74 C8S 1.731(9) .
C74 H74A 0.9600 .
C74 H74B 0.9600 .
C74 H74C 0.9600 .
C21 Si3 1.699(11) .
C21 H21A 0.9600 .
C21 H21B 0.9600 .
C21 H21C 0.9600 .
C3 Si1 1.782(9) .
C3 H3A 0.9600 .
C3 H3B 0.9600 .
C3 H3C 0.9600 .
C72 C8S 1.665(10) .
C72 H72A 0.9600 .
C72 H72B 0.9600 .
C72 H72C 0.9600 .
C2 Si1 1.686(11) .
C2 H2A 0.9600 .
C2 H2B 0.9600 .
C2 H2C 0.9600 .
C112 C12S 1.661(10) .
C112 H11G 0.9600 .
C112 H11H 0.9600 .
C112 H11I 0.9600 .
C23 Si3 1.719(10) .
C23 H23A 0.9600 .
C23 H23B 0.9600 .
C23 H23C 0.9600 .
C73 C8S 1.637(13) .
C73 H73A 0.9600 .
C73 H73B 0.9600 .
C73 H73C 0.9600 .
C130 C2S 1.582(7) .
C130 H13A 0.9600 .
C130 H13B 0.9600 .
C130 H13C 0.9600 .
Cl1 C122 1.497(13) .
Cl3B C121 1.5130(3) 2_665
Cl3B C121 1.5551(3) .
Cl3A C121 1.4089(4) 2_665
Cl3A C121 1.5343(3) .
Cl2A C122 1.500(13) .
Cl2B C122 1.494(14) .
C121 C121 1.2330(4) 2_665
C121 Cl3A 1.4089(4) 2_665
C121 Cl3B 1.5129(3) 2_665
Si5 C44 1.781(6) .
Si3 C24 1.745(6) .
C8S C71 1.755(6) .
Si11 C104 1.726(6) .
Si1 C4 1.793(6) .
Si7 C62 1.661(9) .
Si7 C61 1.663(9) .
Si7 C63 1.677(7) .
Si7 C64 1.716(6) .
C4S C31 1.642(6) .
C2S C14 1.673(7) .
C2S C11 1.694(6) .
Si9 C82 1.558(10) .
Si9 C83 1.619(10) .
Si9 C81 1.640(9) .
Si9 C84 1.663(6) .
C6S C51 1.679(6) .
C12S C111 1.777(5) .
C10S C91 1.733(6) .
C117 C118 1.395(6) .
C117 C98 1.434(6) .
C117 C116 1.470(6) .
C107 C116 1.399(6) .
C107 C106 1.407(6) .
C107 C108 1.446(6) .
C118 C77 1.434(6) .
C118 C119 1.476(6) .
C119 C120 1.407(6) .
C119 C108 1.410(6) .
C58 C57 1.388(6) .
C58 C17 1.437(6) .
C58 C59 1.470(6) .
C108 C109 1.403(7) .
C38 C37 1.406(6) .
C38 C57 1.447(6) .
C38 C39 1.462(6) .
C98 C97 1.395(6) .
C98 C99 1.478(6) .
C116 C115 1.400(6) .
C39 C40 1.397(7) .
C39 C28 1.410(6) .
C77 C78 1.401(6) .
C77 C76 1.472(6) .
C55 C44 1.369(6) .
C55 C56 1.419(7) .
C55 H55 0.9300 .
C28 C29 1.425(7) .
C28 C27 1.449(7) .
C59 C48 1.399(6) .
C59 C60 1.415(7) .
C19 C20 1.402(6) .
C19 C8 1.405(6) .
C19 C18 1.480(6) .
C75 C64 1.384(6) .
C75 C76 1.404(6) .
C75 H75 0.9300 .
C56 C47 1.401(6) .
C56 C57 1.474(6) .
C115 C104 1.395(6) .
C115 H115 0.9300 .
C37 C18 1.431(6) .
C37 C36 1.471(6) .
C67 C66 1.399(7) .
C67 C76 1.414(6) .
C67 C68 1.460(7) .
C96 C95 1.394(7) .
C96 C87 1.402(7) .
C96 C97 1.485(6) .
C87 C86 1.412(7) .
C87 C88 1.453(7) .
C36 C27 1.401(6) .
C36 C35 1.408(7) .
C99 C100 1.398(6) .
C99 C88 1.401(6) .
C97 C78 1.444(6) .
C47 C46 1.403(7) .
C47 C48 1.468(7) .
C109 C110 1.369(7) .
C109 H109 0.9300 .
C20 C11 1.393(7) .
C20 H20 0.9300 .
C110 C111 1.400(7) .
C110 H110 0.9300 .
C78 C79 1.476(6) .
C17 C18 1.400(6) .
C17 C16 1.480(7) .
C111 C120 1.384(6) .
C91 C100 1.387(6) .
C91 C90 1.420(7) .
C106 C105 1.365(7) .
C106 H106 0.9300 .
C120 H120 0.9300 .
C95 C84 1.381(7) .
C95 H95 0.9300 .
C88 C89 1.403(7) .
C100 H100 0.9300 .
C48 C49 1.402(7) .
C60 C51 1.379(7) .
C60 H60 0.9300 .
C16 C7 1.406(6) .
C16 C15 1.408(7) .
C35 C24 1.388(7) .
C35 H35 0.9300 .
C7 C6 1.390(7) .
C7 C8 1.451(7) .
C27 C26 1.399(7) .
C8 C9 1.403(7) .
C68 C79 1.393(7) .
C68 C69 1.409(7) .
C105 C104 1.403(7) .
C105 H105 0.9300 .
C40 C31 1.389(6) .
C40 H40 0.9300 .
C44 C45 1.393(7) .
C31 C30 1.402(7) .
C51 C50 1.411(7) .
C11 C10 1.416(7) .
C4 C15 1.390(7) .
C4 C5 1.402(7) .
C46 C45 1.357(8) .
C46 H46 0.9300 .
C86 C85 1.364(8) .
C86 H86 0.9300 .
C9 C10 1.367(7) .
C9 H9 0.9300 .
C79 C80 1.403(7) .
C90 C89 1.378(7) .
C90 H90 0.9300 .
C64 C65 1.404(7) .
C15 H15 0.9300 .
C84 C85 1.398(8) .
C5 C6 1.384(7) .
C5 H5 0.9300 .
C45 H45 0.9300 .
C29 C30 1.367(7) .
C29 H29 0.9300 .
C6 H6 0.9300 .
C10 H10 0.9300 .
C80 C71 1.390(6) .
C80 H80 0.9300 .
C24 C25 1.414(8) .
C30 H30 0.9300 .
C89 H89 0.9300 .
C71 C70 1.411(8) .
C66 C65 1.351(8) .
C66 H66 0.9300 .
C26 C25 1.365(7) .
C26 H26 0.9300 .
C50 C49 1.373(8) .
C50 H50 0.9300 .
C69 C70 1.357(8) .
C69 H69 0.9300 .
C49 H49 0.9300 .
C25 H25 0.9300 .
C65 H65 0.9300 .
C14 H14A 0.9600 .
C14 H14B 0.9600 .
C14 H14C 0.9600 .
C85 H85 0.9300 .
C70 H70 0.9300 .
C61 H61A 0.9600 .
C61 H61B 0.9600 .
C61 H61C 0.9600 .
C63 H63A 0.9600 .
C63 H63B 0.9600 .
C63 H63C 0.9600 .
C81 H81A 0.9600 .
C81 H81B 0.9600 .
C81 H81C 0.9600 .
C82 H82A 0.9600 .
C82 H82B 0.9600 .
C82 H82C 0.9600 .
C62 H62A 0.9600 .
C62 H62B 0.9600 .
C62 H62C 0.9600 .
C83 H83A 0.9600 .
C83 H83B 0.9600 .
C83 H83C 0.9600 .
